data_7200995
loop_
_publ_author_name
'Salorinne, Kirsi'
'Nissinen, Maija'

_publ_section_title
;
 Twisting of the resorcinarene core due to solvent effects upon
 crystallization
;
_journal_issue 8
_journal_name_full CrystEngComm
_journal_page_first 1572
_journal_paper_doi 10.1039/b902718a
_journal_volume 11
_journal_year 2009
_chemical_formula_sum 'C58 H76.5 D6 O15.5 S'
_chemical_formula_weight 1065.84
_chemical_name_systematic
;
?
;
_space_group_IT_number 14
_symmetry_cell_setting monoclinic
_symmetry_space_group_name_Hall '-P 2ybc'
_symmetry_space_group_name_H-M 'P 1 21/c 1'
_atom_sites_solution_hydrogens geom
_atom_sites_solution_primary direct
_atom_sites_solution_secondary difmap
_audit_creation_method SHELXL-97
_cell_angle_alpha 90.00
_cell_angle_beta 97.548(2)
_cell_angle_gamma 90.00
_cell_formula_units_Z 4
_cell_length_a 14.5962(3)
_cell_length_b 15.3340(4)
_cell_length_c 26.2678(7)
_cell_measurement_temperature 173(2)
_cell_volume 5828.3(2)
_computing_structure_refinement 'SHELXL-97 (Sheldrick, 1997)'
_computing_structure_solution 'SHELXS-97 (Sheldrick, 1990)'
_diffrn_ambient_temperature 173(2)
_diffrn_measured_fraction_theta_full 0.983
_diffrn_measured_fraction_theta_max 0.983
_diffrn_radiation_monochromator graphite
_diffrn_radiation_source 'fine-focus sealed tube'
_diffrn_radiation_type CuK\a
_diffrn_radiation_wavelength 1.54178
_diffrn_reflns_av_R_equivalents 0.0000
_diffrn_reflns_av_sigmaI/netI 0.0394
_diffrn_reflns_limit_h_max 17
_diffrn_reflns_limit_h_min 0
_diffrn_reflns_limit_k_max 18
_diffrn_reflns_limit_k_min 0
_diffrn_reflns_limit_l_max 30
_diffrn_reflns_limit_l_min -30
_diffrn_reflns_number 10188
_diffrn_reflns_theta_full 66.85
_diffrn_reflns_theta_max 66.85
_diffrn_reflns_theta_min 3.05
_exptl_absorpt_coefficient_mu 1.026
_exptl_absorpt_correction_T_max 0.9043
_exptl_absorpt_correction_T_min 0.8211
_exptl_absorpt_correction_type empirical
_exptl_absorpt_process_details 'Denzo (Otwinowski, Borek, Majewski & Minor, 2003)'
_exptl_crystal_colour colorless
_exptl_crystal_density_diffrn 1.215
_exptl_crystal_density_method 'not measured'
_exptl_crystal_description plate
_exptl_crystal_F_000 2282
_exptl_crystal_size_max 0.20
_exptl_crystal_size_mid 0.15
_exptl_crystal_size_min 0.10
_refine_diff_density_max 1.004
_refine_diff_density_min -0.781
_refine_diff_density_rms 0.097
_refine_ls_extinction_method none
_refine_ls_goodness_of_fit_ref 1.062
_refine_ls_hydrogen_treatment constr
_refine_ls_matrix_type full
_refine_ls_number_parameters 741
_refine_ls_number_reflns 10188
_refine_ls_number_restraints 38
_refine_ls_restrained_S_all 1.080
_refine_ls_R_factor_all 0.1270
_refine_ls_R_factor_gt 0.0973
_refine_ls_shift/su_max 0.000
_refine_ls_shift/su_mean 0.000
_refine_ls_structure_factor_coef Fsqd
_refine_ls_weighting_details 'calc w=1/[\s^2^(Fo^2^)+(0.1708P)^2^+10.8426P] where P=(Fo^2^+2Fc^2^)/3'
_refine_ls_weighting_scheme calc
_refine_ls_wR_factor_gt 0.2822
_refine_ls_wR_factor_ref 0.3140
_reflns_number_gt 7385
_reflns_number_total 10188
_reflns_threshold_expression >2sigma(I)
_cod_data_source_file b902718a.txt
_cod_data_source_block V
_cod_original_sg_symbol_H-M P21/c
_cod_original_formula_sum 'C58 H76.50 D6 O15.50 S'
_cod_database_code 7200995

loop_
_symmetry_equiv_pos_as_xyz
'x, y, z'
'-x, y+1/2, -z+1/2'
'-x, -y, -z'
'x, -y-1/2, z-1/2'

loop_
_atom_site_label
_atom_site_type_symbol
_atom_site_fract_x
_atom_site_fract_y
_atom_site_fract_z
_atom_site_U_iso_or_equiv
_atom_site_adp_type
_atom_site_occupancy
_atom_site_symmetry_multiplicity
_atom_site_calc_flag
_atom_site_refinement_flags
_atom_site_disorder_assembly
_atom_site_disorder_group
C1 C -0.0450(3) 0.7941(3) 0.09523(14) 0.0308(8) Uani 1 1 d . . .
C2 C -0.1005(3) 0.8266(3) 0.13016(14) 0.0314(8) Uani 1 1 d . . .
H2 H -0.0884 0.8838 0.1433 0.038 Uiso 1 1 calc R . .
C3 C -0.1733(3) 0.7797(3) 0.14696(15) 0.0321(9) Uani 1 1 d . . .
C4 C -0.1865(3) 0.6949(3) 0.12844(16) 0.0353(9) Uani 1 1 d . . .
C5 C -0.1328(3) 0.6595(3) 0.09378(17) 0.0428(10) Uani 1 1 d . . .
H5 H -0.1437 0.6016 0.0817 0.051 Uiso 1 1 calc R . .
C6 C -0.0631(3) 0.7090(3) 0.07680(16) 0.0372(9) Uani 1 1 d . . .
C7 C -0.2367(3) 0.8141(3) 0.18384(15) 0.0344(9) Uani 1 1 d . . .
H7 H -0.3008 0.7973 0.1690 0.041 Uiso 1 1 calc R . .
C8 C -0.2181(3) 0.7686(3) 0.23561(15) 0.0316(8) Uani 1 1 d . . .
C9 C -0.1309(3) 0.7407(3) 0.25674(15) 0.0311(8) Uani 1 1 d . . .
H9 H -0.0799 0.7543 0.2391 0.037 Uiso 1 1 calc R . .
C10 C -0.1141(3) 0.6940(3) 0.30252(15) 0.0334(9) Uani 1 1 d . . .
C11 C -0.1898(3) 0.6745(3) 0.32768(16) 0.0359(9) Uani 1 1 d . . .
C12 C -0.2779(3) 0.7031(3) 0.30869(17) 0.0406(10) Uani 1 1 d . . .
H12 H -0.3287 0.6901 0.3266 0.049 Uiso 1 1 calc R . .
C13 C -0.2913(3) 0.7506(3) 0.26354(16) 0.0357(9) Uani 1 1 d . . .
C14 C -0.0163(3) 0.6657(3) 0.32382(15) 0.0341(9) Uani 1 1 d . . .
H14 H -0.0222 0.6168 0.3484 0.041 Uiso 1 1 calc R . .
C15 C 0.0352(3) 0.6305(3) 0.28194(15) 0.0319(9) Uani 1 1 d . . .
C16 C 0.1114(3) 0.6724(3) 0.26579(15) 0.0320(8) Uani 1 1 d . . .
H16 H 0.1293 0.7273 0.2806 0.038 Uiso 1 1 calc R . .
C17 C 0.1626(3) 0.6383(3) 0.22939(15) 0.0313(8) Uani 1 1 d . . .
C18 C 0.1345(3) 0.5588(3) 0.20749(15) 0.0340(9) Uani 1 1 d . . .
C19 C 0.0573(3) 0.5143(3) 0.22140(16) 0.0363(9) Uani 1 1 d . . .
H19 H 0.0383 0.4604 0.2056 0.044 Uiso 1 1 calc R . .
C20 C 0.0094(3) 0.5501(3) 0.25858(15) 0.0333(9) Uani 1 1 d . . .
C21 C 0.2480(3) 0.6843(3) 0.21454(15) 0.0328(9) Uani 1 1 d . . .
H21 H 0.2950 0.6379 0.2111 0.039 Uiso 1 1 calc R . .
C22 C 0.2297(3) 0.7297(3) 0.16282(15) 0.0310(8) Uani 1 1 d . . .
C23 C 0.1445(3) 0.7633(3) 0.14265(15) 0.0316(8) Uani 1 1 d . . .
H23 H 0.0942 0.7553 0.1618 0.038 Uiso 1 1 calc R . .
C24 C 0.1277(3) 0.8079(3) 0.09632(15) 0.0318(8) Uani 1 1 d . . .
C25 C 0.2023(3) 0.8182(3) 0.06847(15) 0.0359(9) Uani 1 1 d . . .
C26 C 0.2894(3) 0.7845(3) 0.08681(16) 0.0368(9) Uani 1 1 d . . .
H26 H 0.3394 0.7910 0.0674 0.044 Uiso 1 1 calc R . .
C27 C 0.3021(3) 0.7415(3) 0.13340(16) 0.0339(9) Uani 1 1 d . . .
C28 C 0.0328(3) 0.8447(3) 0.07570(15) 0.0335(9) Uani 1 1 d . . .
H28 H 0.0253 0.8366 0.0376 0.040 Uiso 1 1 calc R . .
C29 C -0.2372(3) 0.9134(3) 0.18945(17) 0.0402(10) Uani 1 1 d . . .
H29A H -0.2712 0.9292 0.2184 0.048 Uiso 1 1 calc R . .
H29B H -0.1728 0.9343 0.1979 0.048 Uiso 1 1 calc R . .
C30 C -0.2819(4) 0.9595(4) 0.1408(2) 0.0557(13) Uani 1 1 d . . .
H30A H -0.2481 0.9448 0.1121 0.084 Uiso 1 1 calc R . .
H30B H -0.2800 1.0227 0.1463 0.084 Uiso 1 1 calc R . .
H30C H -0.3463 0.9405 0.1329 0.084 Uiso 1 1 calc R . .
C31 C 0.0348(3) 0.7403(3) 0.35465(17) 0.0421(10) Uani 1 1 d . . .
H31A H 0.1008 0.7242 0.3629 0.051 Uiso 1 1 calc R . .
H31B H 0.0315 0.7931 0.3328 0.051 Uiso 1 1 calc R . .
C32 C -0.0032(4) 0.7623(4) 0.4046(2) 0.0567(13) Uani 1 1 d . . .
H32A H -0.0681 0.7799 0.3968 0.085 Uiso 1 1 calc R . .
H32B H 0.0327 0.8101 0.4220 0.085 Uiso 1 1 calc R . .
H32C H 0.0012 0.7108 0.4269 0.085 Uiso 1 1 calc R . .
C33 C 0.2925(3) 0.7488(3) 0.25524(16) 0.0373(9) Uani 1 1 d . . .
H33A H 0.3428 0.7805 0.2412 0.045 Uiso 1 1 calc R . .
H33B H 0.2456 0.7923 0.2622 0.045 Uiso 1 1 calc R . .
C34 C 0.3319(3) 0.7056(4) 0.30564(18) 0.0489(12) Uani 1 1 d . . .
H34A H 0.2813 0.6818 0.3225 0.073 Uiso 1 1 calc R . .
H34B H 0.3660 0.7489 0.3282 0.073 Uiso 1 1 calc R . .
H34C H 0.3738 0.6584 0.2987 0.073 Uiso 1 1 calc R . .
C35 C 0.0300(3) 0.9436(3) 0.08533(17) 0.0390(10) Uani 1 1 d . . .
H35A H 0.0324 0.9539 0.1227 0.047 Uiso 1 1 calc R . .
H35B H 0.0855 0.9706 0.0741 0.047 Uiso 1 1 calc R . .
C36 C -0.0561(3) 0.9882(3) 0.0574(2) 0.0510(12) Uani 1 1 d . . .
H36A H -0.0639 0.9718 0.0211 0.077 Uiso 1 1 calc R . .
H36B H -0.0491 1.0517 0.0605 0.077 Uiso 1 1 calc R . .
H36C H -0.1106 0.9699 0.0728 0.077 Uiso 1 1 calc R . .
C37 C -0.0269(5) 0.5964(4) 0.0211(3) 0.0750(19) Uani 1 1 d . . .
H37A H -0.0138 0.5531 0.0485 0.113 Uiso 1 1 calc R . .
H37B H 0.0130 0.5858 -0.0055 0.113 Uiso 1 1 calc R . .
H37C H -0.0918 0.5918 0.0060 0.113 Uiso 1 1 calc R . .
C38 C -0.4545(3) 0.7485(4) 0.2644(2) 0.0654(16) Uani 1 1 d . . .
H38A H -0.4550 0.6846 0.2637 0.098 Uiso 1 1 calc R . .
H38B H -0.5115 0.7707 0.2448 0.098 Uiso 1 1 calc R . .
H38C H -0.4504 0.7688 0.3000 0.098 Uiso 1 1 calc R . .
C39 C -0.0874(3) 0.4245(3) 0.25874(19) 0.0460(11) Uani 1 1 d . . .
H39A H -0.1062 0.4246 0.2215 0.069 Uiso 1 1 calc R . .
H39B H -0.1382 0.4024 0.2761 0.069 Uiso 1 1 calc R . .
H39C H -0.0332 0.3869 0.2670 0.069 Uiso 1 1 calc R . .
C40 C 0.4611(3) 0.7114(4) 0.1230(2) 0.0528(13) Uani 1 1 d . . .
H40A H 0.4435 0.6796 0.0909 0.079 Uiso 1 1 calc R . .
H40B H 0.5166 0.6849 0.1418 0.079 Uiso 1 1 calc R . .
H40C H 0.4739 0.7724 0.1153 0.079 Uiso 1 1 calc R . .
C41 C -0.2426(4) 0.5595(4) 0.1555(3) 0.0633(15) Uani 1 1 d . . .
H41A H -0.1825 0.5522 0.1773 0.076 Uiso 1 1 calc R . .
H41B H -0.2406 0.5266 0.1232 0.076 Uiso 1 1 calc R . .
C42 C -0.3199(3) 0.5255(4) 0.1831(2) 0.0609(15) Uani 1 1 d . . .
H42A H -0.3053 0.4659 0.1962 0.073 Uiso 1 1 calc R . .
H42B H -0.3281 0.5637 0.2126 0.073 Uiso 1 1 calc R . .
C44 C -0.4696(4) 0.4646(4) 0.1588(2) 0.0667(16) Uani 1 1 d . . .
H44A H -0.4406 0.4064 0.1646 0.080 Uiso 1 1 calc R . .
H44B H -0.5175 0.4600 0.1286 0.080 Uiso 1 1 calc R . .
C45 C -0.5163(4) 0.4882(4) 0.2055(2) 0.0607(14) Uani 1 1 d . A .
H45A H -0.5337 0.5506 0.2042 0.073 Uiso 1 1 calc R . .
H45B H -0.5730 0.4530 0.2059 0.073 Uiso 1 1 calc R . .
C47 C -0.4958(4) 0.4728(4) 0.2949(2) 0.0551(13) Uani 1 1 d . A .
H47A H -0.5436 0.4267 0.2937 0.066 Uiso 1 1 calc R . .
H47B H -0.5256 0.5300 0.2986 0.066 Uiso 1 1 calc R . .
C48 C -0.4206(5) 0.4572(4) 0.3394(3) 0.088(2) Uani 1 1 d D . .
H48A H -0.4485 0.4408 0.3704 0.105 Uiso 0.814(7) 1 calc PR A 1
H48B H -0.3800 0.4089 0.3311 0.105 Uiso 0.814(7) 1 calc PR A 1
H48C H -0.4449 0.4063 0.3566 0.105 Uiso 0.186(7) 1 calc PR A 2
H48D H -0.3699 0.4334 0.3219 0.105 Uiso 0.186(7) 1 calc PR A 2
O49A O -0.3672(3) 0.5370(3) 0.34872(19) 0.0630(13) Uani 0.814(7) 1 d PD A 1
C50A C -0.2916(5) 0.5208(5) 0.3871(4) 0.095(4) Uani 0.814(7) 1 d PD A 1
H50A H -0.2492 0.4779 0.3744 0.114 Uiso 0.814(7) 1 calc PR A 1
H50B H -0.3142 0.4962 0.4180 0.114 Uiso 0.814(7) 1 calc PR A 1
O49B O -0.3725(13) 0.5025(13) 0.3807(6) 0.0630(13) Uani 0.186(7) 1 d PD A 2
C50B C -0.288(2) 0.535(2) 0.3655(12) 0.088(2) Uani 0.186(7) 1 d PD A 2
H50C H -0.3012 0.5592 0.3304 0.105 Uiso 0.186(7) 1 calc PR A 2
H50D H -0.2449 0.4853 0.3642 0.105 Uiso 0.186(7) 1 calc PR A 2
C51 C -0.2424(4) 0.6028(5) 0.4002(2) 0.0701(18) Uani 1 1 d D . .
H51A H -0.2882 0.6507 0.3967 0.084 Uiso 0.814(7) 1 calc PR A 1
H51B H -0.2158 0.6001 0.4369 0.084 Uiso 0.814(7) 1 calc PR A 1
H51C H -0.2838 0.6527 0.4042 0.084 Uiso 0.186(7) 1 calc PR A 2
H51D H -0.2183 0.5790 0.4344 0.084 Uiso 0.186(7) 1 calc PR A 2
C52 C 0.1651(3) 0.4424(3) 0.15016(18) 0.0432(10) Uani 1 1 d . . .
H52A H 0.1020 0.4435 0.1310 0.052 Uiso 1 1 calc R . .
H52B H 0.1671 0.3975 0.1773 0.052 Uiso 1 1 calc R . .
C53 C 0.2346(4) 0.4212(3) 0.11413(18) 0.0507(12) Uani 1 1 d . B .
H53A H 0.2970 0.4374 0.1310 0.061 Uiso 1 1 calc R . .
H53B H 0.2343 0.3574 0.1084 0.061 Uiso 1 1 calc R . .
C55 C 0.2349(5) 0.5552(4) 0.0658(2) 0.0719(17) Uani 1 1 d . B .
H55A H 0.2964 0.5677 0.0851 0.086 Uiso 1 1 calc R . .
H55B H 0.1879 0.5845 0.0837 0.086 Uiso 1 1 calc R . .
C56 C 0.2309(5) 0.5911(4) 0.0141(3) 0.083(2) Uani 1 1 d D . .
H56A H 0.2068 0.6515 0.0123 0.099 Uiso 0.572(10) 1 calc PR B 1
H56B H 0.1925 0.5545 -0.0115 0.099 Uiso 0.572(10) 1 calc PR B 1
H56C H 0.1652 0.5965 0.0008 0.099 Uiso 0.428(10) 1 d PR B 5
H56D H 0.2557 0.6519 0.0177 0.099 Uiso 0.428(10) 1 d PR B 5
C58 C 0.3412(7) 0.6128(6) -0.0432(3) 0.111(3) Uani 1 1 d D . .
H58A H 0.2903 0.5883 -0.0677 0.133 Uiso 0.572(10) 1 calc PR B 1
H58B H 0.3998 0.5875 -0.0515 0.133 Uiso 0.572(10) 1 calc PR B 1
H58C H 0.3737 0.5811 -0.0698 0.133 Uiso 0.428(10) 1 d PR B 2
H58D H 0.3852 0.6283 -0.0149 0.133 Uiso 0.428(10) 1 d PR B 2
O57A O 0.3285(5) 0.5883(5) 0.0065(3) 0.069(3) Uani 0.572(10) 1 d PD B 1
C59A C 0.3437(7) 0.7098(8) -0.0500(5) 0.094(6) Uani 0.572(10) 1 d PD B 1
H59A H 0.3870 0.7352 -0.0218 0.113 Uiso 0.572(10) 1 calc PR B 1
H59B H 0.3678 0.7230 -0.0827 0.113 Uiso 0.572(10) 1 calc PR B 1
O60A O 0.2543(8) 0.7505(5) -0.0507(4) 0.091(3) Uani 0.572(10) 1 d PD B 1
C61A C 0.2463(10) 0.8403(7) -0.0551(4) 0.054(3) Uani 0.572(10) 1 d PD B 1
H61A H 0.1850 0.8542 -0.0742 0.065 Uiso 0.572(10) 1 calc PR B 1
H61B H 0.2937 0.8617 -0.0757 0.065 Uiso 0.572(10) 1 calc PR B 1
O57B O 0.2721(9) 0.5527(6) -0.0268(4) 0.097(5) Uani 0.428(10) 1 d PD B 2
C59B C 0.2965(15) 0.6922(9) -0.0675(5) 0.111(3) Uani 0.428(10) 1 d PD B 2
H59C H 0.3250 0.7111 -0.0979 0.133 Uiso 0.428(10) 1 calc PR B 2
H59D H 0.2290 0.6848 -0.0770 0.133 Uiso 0.428(10) 1 calc PR B 2
O60B O 0.3188(9) 0.7495(7) -0.0243(3) 0.065(3) Uani 0.428(10) 1 d PD B 2
C61B C 0.2826(14) 0.8274(9) -0.0452(5) 0.072(7) Uani 0.428(10) 1 d PD B 2
H61C H 0.2274 0.8148 -0.0702 0.087 Uiso 0.428(10) 1 calc PR B 2
H61D H 0.3290 0.8559 -0.0640 0.087 Uiso 0.428(10) 1 calc PR B 2
C62 C 0.2565(3) 0.8885(4) -0.00537(18) 0.0512(12) Uani 1 1 d D . .
H62A H 0.3171 0.8750 0.0146 0.061 Uiso 0.572(10) 1 calc PR B 1
H62B H 0.2535 0.9521 -0.0119 0.061 Uiso 0.572(10) 1 calc PR B 1
H62C H 0.3127 0.8999 0.0195 0.061 Uiso 0.428(10) 1 d PR B 5
H62D H 0.2387 0.9445 -0.0226 0.061 Uiso 0.428(10) 1 d PR B 5
O4 O -0.2589(2) 0.64856(19) 0.14455(12) 0.0429(7) Uani 1 1 d . . .
O6 O -0.0098(2) 0.6809(2) 0.04162(12) 0.0480(8) Uani 1 1 d . . .
O11 O -0.1716(2) 0.6245(2) 0.37157(12) 0.0482(8) Uani 1 1 d . A .
O13 O -0.37683(19) 0.7798(2) 0.24208(12) 0.0475(8) Uani 1 1 d . . .
O18 O 0.1877(2) 0.52593(19) 0.17261(11) 0.0407(7) Uani 1 1 d . . .
O20 O -0.0652(2) 0.5105(2) 0.27560(12) 0.0424(7) Uani 1 1 d . . .
O25 O 0.1840(2) 0.8632(2) 0.02295(12) 0.0494(8) Uani 1 1 d . B .
O27 O 0.38668(19) 0.7076(2) 0.15399(11) 0.0411(7) Uani 1 1 d . . .
O43 O -0.4012(2) 0.5247(2) 0.14746(14) 0.0555(9) Uani 1 1 d . . .
O46 O -0.4538(2) 0.4712(3) 0.24983(15) 0.0604(10) Uani 1 1 d . . .
O54 O 0.2191(3) 0.4634(2) 0.06570(13) 0.0586(9) Uani 1 1 d . . .
S10A S -0.3351(3) 0.7931(3) 0.48490(13) 0.0547(9) Uani 0.35 1 d PD C 1
S10B S -0.4156(7) 0.7832(6) 0.4911(3) 0.079(4) Uani 0.15 1 d PD C 2
O11A O -0.4014(6) 0.7812(6) 0.4356(3) 0.081(3) Uani 0.50 1 d PD . .
C12A C -0.3780(9) 0.8755(8) 0.5189(5) 0.097(4) Uani 0.50 1 d PD . .
D12A H -0.3744 0.9307 0.5005 0.145 Uiso 0.35 1 calc PR C 1
D12B H -0.3415 0.8799 0.5529 0.145 Uiso 0.35 1 calc PR C 1
D12C H -0.4426 0.8631 0.5228 0.145 Uiso 0.35 1 calc PR C 1
D12D H -0.3807 0.9218 0.4930 0.145 Uiso 0.15 1 calc PR C 2
D12E H -0.3140 0.8680 0.5350 0.145 Uiso 0.15 1 calc PR C 2
D12F H -0.4169 0.8914 0.5451 0.145 Uiso 0.15 1 calc PR C 2
C13A C -0.3489(10) 0.7096(9) 0.5254(5) 0.097(4) Uani 0.50 1 d PD . .
D13A H -0.3271 0.6553 0.5113 0.145 Uiso 0.35 1 calc PR C 1
D13B H -0.4144 0.7038 0.5293 0.145 Uiso 0.35 1 calc PR C 1
D13C H -0.3131 0.7212 0.5589 0.145 Uiso 0.35 1 calc PR C 1
D13D H -0.3362 0.6610 0.5031 0.145 Uiso 0.15 1 calc PR C 2
D13E H -0.3809 0.6876 0.5533 0.145 Uiso 0.15 1 calc PR C 2
D13F H -0.2905 0.7370 0.5398 0.145 Uiso 0.15 1 calc PR C 2
S20A S 0.5291(4) 0.9930(5) 0.0293(2) 0.1331(18) Uiso 0.50 1 d PD . .
O21A O 0.4797(10) 0.9148(10) 0.0461(5) 0.131(4) Uiso 0.50 1 d PD . .
C22A C 0.5105(16) 1.0841(12) 0.0662(8) 0.120(8) Uiso 0.50 1 d PD . .
D22A H 0.4944 1.1341 0.0436 0.180 Uiso 0.50 1 calc PR . .
D22B H 0.5669 1.0971 0.0896 0.180 Uiso 0.50 1 calc PR . .
D22C H 0.4598 1.0721 0.0863 0.180 Uiso 0.50 1 calc PR . .
C23A C 0.4564(14) 1.0652(13) -0.0065(9) 0.140(8) Uiso 0.50 1 d PD . .
D23A H 0.4499 1.1180 0.0137 0.210 Uiso 0.50 1 calc PR . .
D23B H 0.3957 1.0381 -0.0156 0.210 Uiso 0.50 1 calc PR . .
D23C H 0.4824 1.0805 -0.0378 0.210 Uiso 0.50 1 calc PR . .
O30A O 0.5022(8) 0.8683(10) -0.0907(5) 0.118(5) Uani 0.50 1 d P . .

loop_
_atom_site_aniso_label
_atom_site_aniso_U_11
_atom_site_aniso_U_22
_atom_site_aniso_U_33
_atom_site_aniso_U_23
_atom_site_aniso_U_13
_atom_site_aniso_U_12
C1 0.0277(19) 0.034(2) 0.0307(19) 0.0016(16) 0.0027(15) -0.0010(16)
C2 0.0307(19) 0.032(2) 0.0306(19) 0.0021(16) 0.0029(16) -0.0005(16)
C3 0.0288(19) 0.036(2) 0.032(2) 0.0012(16) 0.0040(16) 0.0018(17)
C4 0.032(2) 0.033(2) 0.042(2) -0.0005(17) 0.0067(17) -0.0073(17)
C5 0.046(3) 0.038(2) 0.045(2) -0.0069(19) 0.012(2) -0.007(2)
C6 0.037(2) 0.041(2) 0.035(2) -0.0023(17) 0.0076(17) -0.0032(18)
C7 0.029(2) 0.038(2) 0.036(2) 0.0008(17) 0.0050(16) 0.0002(17)
C8 0.031(2) 0.030(2) 0.035(2) 0.0011(16) 0.0072(16) -0.0001(16)
C9 0.0283(19) 0.031(2) 0.035(2) 0.0002(16) 0.0104(16) 0.0010(16)
C10 0.033(2) 0.035(2) 0.033(2) 0.0019(16) 0.0065(16) 0.0041(17)
C11 0.035(2) 0.036(2) 0.037(2) 0.0059(17) 0.0094(17) 0.0049(18)
C12 0.033(2) 0.046(3) 0.045(2) 0.0074(19) 0.0124(18) 0.0009(19)
C13 0.028(2) 0.040(2) 0.041(2) 0.0047(18) 0.0072(17) 0.0035(17)
C14 0.030(2) 0.039(2) 0.034(2) 0.0066(17) 0.0055(16) 0.0017(17)
C15 0.0278(19) 0.034(2) 0.035(2) 0.0062(16) 0.0055(16) 0.0014(16)
C16 0.0293(19) 0.032(2) 0.035(2) 0.0041(16) 0.0037(16) 0.0025(16)
C17 0.0281(19) 0.031(2) 0.035(2) 0.0050(16) 0.0039(16) 0.0002(16)
C18 0.033(2) 0.036(2) 0.033(2) 0.0032(17) 0.0064(16) 0.0036(17)
C19 0.037(2) 0.033(2) 0.038(2) -0.0010(17) 0.0044(17) -0.0060(18)
C20 0.0278(19) 0.034(2) 0.039(2) 0.0078(17) 0.0081(16) -0.0017(16)
C21 0.0286(19) 0.034(2) 0.037(2) 0.0017(17) 0.0082(16) 0.0026(16)
C22 0.031(2) 0.029(2) 0.034(2) -0.0016(16) 0.0069(16) -0.0023(16)
C23 0.030(2) 0.030(2) 0.036(2) -0.0020(16) 0.0074(16) -0.0008(16)
C24 0.032(2) 0.031(2) 0.033(2) 0.0015(16) 0.0067(16) -0.0042(16)
C25 0.036(2) 0.039(2) 0.034(2) 0.0022(17) 0.0077(17) -0.0023(18)
C26 0.033(2) 0.040(2) 0.039(2) 0.0025(18) 0.0106(17) -0.0007(18)
C27 0.0263(19) 0.036(2) 0.040(2) -0.0015(17) 0.0069(16) -0.0001(16)
C28 0.033(2) 0.038(2) 0.0303(19) 0.0027(16) 0.0058(16) -0.0008(17)
C29 0.042(2) 0.036(2) 0.045(2) 0.0015(18) 0.0114(19) 0.0054(19)
C30 0.060(3) 0.050(3) 0.060(3) 0.015(2) 0.018(2) 0.017(2)
C31 0.036(2) 0.049(3) 0.042(2) -0.001(2) 0.0074(18) 0.004(2)
C32 0.056(3) 0.064(3) 0.050(3) -0.012(2) 0.008(2) 0.006(3)
C33 0.033(2) 0.042(2) 0.037(2) 0.0014(18) 0.0056(17) -0.0041(18)
C34 0.040(2) 0.064(3) 0.042(2) 0.005(2) 0.0031(19) -0.002(2)
C35 0.038(2) 0.036(2) 0.044(2) 0.0070(18) 0.0076(18) -0.0030(18)
C36 0.044(3) 0.048(3) 0.063(3) 0.020(2) 0.015(2) 0.008(2)
C37 0.105(5) 0.051(3) 0.080(4) -0.023(3) 0.053(4) -0.020(3)
C38 0.027(2) 0.099(5) 0.072(4) 0.033(3) 0.011(2) 0.001(3)
C39 0.047(3) 0.038(2) 0.054(3) 0.001(2) 0.011(2) -0.009(2)
C40 0.036(2) 0.068(3) 0.058(3) 0.015(2) 0.021(2) 0.012(2)
C41 0.043(3) 0.046(3) 0.103(4) 0.029(3) 0.018(3) 0.000(2)
C42 0.043(3) 0.059(3) 0.082(4) 0.026(3) 0.009(3) -0.006(2)
C44 0.060(3) 0.069(4) 0.073(4) -0.006(3) 0.016(3) -0.028(3)
C45 0.042(3) 0.068(4) 0.073(4) 0.009(3) 0.012(3) -0.011(3)
C47 0.046(3) 0.053(3) 0.069(3) 0.004(3) 0.016(2) -0.002(2)
C48 0.083(4) 0.077(5) 0.108(5) 0.032(4) 0.029(4) 0.028(4)
O49A 0.060(3) 0.054(3) 0.073(3) 0.019(2) 0.001(2) -0.002(2)
C50A 0.043(4) 0.074(6) 0.166(9) 0.069(6) 0.010(5) -0.004(4)
O49B 0.060(3) 0.054(3) 0.073(3) 0.019(2) 0.001(2) -0.002(2)
C50B 0.083(4) 0.077(5) 0.108(5) 0.032(4) 0.029(4) 0.028(4)
C51 0.048(3) 0.102(5) 0.064(3) 0.045(3) 0.025(3) 0.019(3)
C52 0.051(3) 0.032(2) 0.048(3) -0.0042(19) 0.013(2) -0.001(2)
C53 0.058(3) 0.047(3) 0.050(3) -0.009(2) 0.017(2) 0.001(2)
C55 0.096(5) 0.060(4) 0.064(4) -0.007(3) 0.023(3) -0.019(3)
C56 0.111(6) 0.063(4) 0.081(4) 0.002(3) 0.044(4) 0.000(4)
C58 0.119(7) 0.125(7) 0.099(6) -0.041(5) 0.052(5) -0.009(5)
O57A 0.090(6) 0.062(5) 0.060(5) -0.002(3) 0.025(4) 0.007(4)
C59A 0.064(7) 0.154(15) 0.067(9) 0.068(10) 0.019(6) 0.004(8)
O60A 0.132(9) 0.061(5) 0.089(7) 0.004(5) 0.048(7) 0.007(5)
C61A 0.056(9) 0.061(7) 0.048(6) -0.003(5) 0.015(5) -0.006(6)
O57B 0.165(13) 0.069(7) 0.063(7) -0.005(5) 0.038(8) -0.002(8)
C59B 0.119(7) 0.125(7) 0.099(6) -0.041(5) 0.052(5) -0.009(5)
O60B 0.075(8) 0.092(8) 0.030(5) 0.004(5) 0.012(5) 0.011(6)
C61B 0.044(11) 0.127(19) 0.050(9) 0.018(9) 0.019(7) 0.010(9)
C62 0.042(3) 0.068(3) 0.046(3) 0.020(2) 0.014(2) -0.005(2)
O4 0.0395(16) 0.0341(16) 0.0581(19) -0.0016(14) 0.0177(14) -0.0082(13)
O6 0.057(2) 0.0430(18) 0.0492(18) -0.0158(14) 0.0255(15) -0.0090(15)
O11 0.0358(16) 0.064(2) 0.0474(18) 0.0227(15) 0.0156(13) 0.0075(15)
O13 0.0260(15) 0.064(2) 0.0539(19) 0.0184(16) 0.0107(13) 0.0069(14)
O18 0.0409(16) 0.0391(17) 0.0450(17) -0.0091(13) 0.0161(13) -0.0045(13)
O20 0.0408(16) 0.0362(16) 0.0530(18) -0.0012(13) 0.0167(14) -0.0081(13)
O25 0.0371(16) 0.071(2) 0.0421(17) 0.0209(16) 0.0122(13) 0.0032(16)
O27 0.0291(15) 0.0507(18) 0.0451(17) 0.0068(14) 0.0110(12) 0.0072(13)
O43 0.0466(19) 0.058(2) 0.063(2) 0.0043(17) 0.0130(16) -0.0170(16)
O46 0.0398(18) 0.072(3) 0.071(2) 0.0115(19) 0.0134(17) -0.0026(17)
O54 0.079(3) 0.047(2) 0.053(2) -0.0113(16) 0.0197(18) -0.0128(18)
S10A 0.064(2) 0.060(2) 0.0421(18) 0.0093(16) 0.0159(16) -0.0067(18)
S10B 0.100(8) 0.097(8) 0.037(4) -0.020(5) 0.001(5) -0.068(7)
O11A 0.106(7) 0.092(7) 0.046(4) -0.007(4) 0.015(4) -0.016(5)
C12A 0.128(9) 0.089(7) 0.065(6) 0.002(5) -0.016(6) -0.032(7)
C13A 0.128(9) 0.089(7) 0.065(6) 0.002(5) -0.016(6) -0.032(7)
O30A 0.082(7) 0.147(12) 0.124(10) 0.052(9) 0.004(7) -0.026(8)

loop_
_atom_type_symbol
_atom_type_description
_atom_type_scat_dispersion_real
_atom_type_scat_dispersion_imag
_atom_type_scat_source
C C 0.0181 0.0091 'International Tables Vol C Tables 4.2.6.8 and 6.1.1.4'
D D 0.0000 0.0000 'International Tables Vol C Tables 4.2.6.8 and 6.1.1.4'
O O 0.0492 0.0322 'International Tables Vol C Tables 4.2.6.8 and 6.1.1.4'
S S 0.3331 0.5567 'International Tables Vol C Tables 4.2.6.8 and 6.1.1.4'
H H 0.0000 0.0000 'International Tables Vol C Tables 4.2.6.8 and 6.1.1.4'

loop_
_geom_angle_atom_site_label_1
_geom_angle_atom_site_label_2
_geom_angle_atom_site_label_3
_geom_angle
_geom_angle_site_symmetry_1
_geom_angle_site_symmetry_3
_geom_angle_publ_flag
C2 C1 C6 117.4(4) . . ?
C2 C1 C28 124.4(4) . . ?
C6 C1 C28 118.2(3) . . ?
C1 C2 C3 123.6(4) . . ?
C4 C3 C2 116.5(4) . . ?
C4 C3 C7 118.6(4) . . ?
C2 C3 C7 124.9(4) . . ?
O4 C4 C5 121.3(4) . . ?
O4 C4 C3 116.6(4) . . ?
C5 C4 C3 122.0(4) . . ?
C4 C5 C6 119.8(4) . . ?
O6 C6 C5 123.8(4) . . ?
O6 C6 C1 115.6(4) . . ?
C5 C6 C1 120.6(4) . . ?
C3 C7 C8 111.0(3) . . ?
C3 C7 C29 114.7(3) . . ?
C8 C7 C29 112.0(3) . . ?
C9 C8 C13 116.9(4) . . ?
C9 C8 C7 123.0(3) . . ?
C13 C8 C7 120.0(3) . . ?
C8 C9 C10 123.4(4) . . ?
C11 C10 C9 117.3(4) . . ?
C11 C10 C14 121.8(4) . . ?
C9 C10 C14 120.8(4) . . ?
O11 C11 C12 122.9(4) . . ?
O11 C11 C10 116.0(4) . . ?
C12 C11 C10 121.1(4) . . ?
C13 C12 C11 119.6(4) . . ?
O13 C13 C12 122.8(4) . . ?
O13 C13 C8 115.8(4) . . ?
C12 C13 C8 121.4(4) . . ?
C15 C14 C10 111.4(3) . . ?
C15 C14 C31 113.3(3) . . ?
C10 C14 C31 110.3(3) . . ?
C16 C15 C20 116.7(4) . . ?
C16 C15 C14 123.3(4) . . ?
C20 C15 C14 120.0(3) . . ?
C17 C16 C15 123.9(4) . . ?
C18 C17 C16 117.3(4) . . ?
C18 C17 C21 120.5(4) . . ?
C16 C17 C21 122.2(4) . . ?
O18 C18 C17 115.9(4) . . ?
O18 C18 C19 122.6(4) . . ?
C17 C18 C19 121.5(4) . . ?
C20 C19 C18 119.1(4) . . ?
O20 C20 C19 123.3(4) . . ?
O20 C20 C15 115.1(4) . . ?
C19 C20 C15 121.6(4) . . ?
C22 C21 C17 112.7(3) . . ?
C22 C21 C33 109.6(3) . . ?
C17 C21 C33 113.8(3) . . ?
C23 C22 C27 116.5(4) . . ?
C23 C22 C21 123.8(3) . . ?
C27 C22 C21 119.7(3) . . ?
C22 C23 C24 124.4(4) . . ?
C23 C24 C25 117.0(4) . . ?
C23 C24 C28 122.7(3) . . ?
C25 C24 C28 120.3(3) . . ?
O25 C25 C24 115.8(4) . . ?
O25 C25 C26 123.3(4) . . ?
C24 C25 C26 120.9(4) . . ?
C27 C26 C25 119.5(4) . . ?
C26 C27 O27 122.3(4) . . ?
C26 C27 C22 121.8(4) . . ?
O27 C27 C22 115.8(4) . . ?
C1 C28 C24 112.0(3) . . ?
C1 C28 C35 114.2(3) . . ?
C24 C28 C35 110.4(3) . . ?
C30 C29 C7 112.7(4) . . ?
C32 C31 C14 114.2(4) . . ?
C34 C33 C21 113.6(4) . . ?
C36 C35 C28 113.6(4) . . ?
O4 C41 C42 108.4(4) . . ?
O43 C42 C41 107.4(5) . . ?
O43 C44 C45 114.6(5) . . ?
O46 C45 C44 108.3(5) . . ?
O46 C47 C48 107.2(5) . . ?
O49B C48 C47 139.5(10) . . ?
O49A C48 C47 108.4(5) . . ?
C50A O49A C48 108.8(5) . . ?
O49A C50A C51 109.2(5) . . ?
C48 O49B C50B 108.6(13) . . ?
O49B C50B C51 113.9(14) . . ?
O11 C51 C50A 116.9(7) . . ?
O11 C51 C50B 98.1(10) . . ?
O18 C52 C53 108.3(4) . . ?
O54 C53 C52 115.0(4) . . ?
O54 C55 C56 112.6(5) . . ?
O57B C56 C55 125.2(7) . . ?
O57B C56 O57A 51.1(6) . . ?
C55 C56 O57A 101.3(6) . . ?
O57A C58 O57B 51.4(6) . . ?
O57A C58 C59B 121.3(10) . . ?
O57B C58 C59B 111.1(13) . . ?
O57A C58 C59A 112.8(8) . . ?
O57B C58 C59A 133.2(8) . . ?
C58 O57A C56 111.8(6) . . ?
O60A C59A C58 113.2(8) . . ?
C61A O60A C59A 119.8(10) . . ?
O60A C61A C62 115.0(9) . . ?
C56 O57B C58 109.6(7) . . ?
O60B C59B C58 96.9(9) . . ?
C61B O60B C59B 100.3(10) . . ?
O60B C61B C62 112.4(10) . . ?
O25 C62 C61B 118.1(8) . . ?
O25 C62 C61A 109.0(6) . . ?
C4 O4 C41 116.3(3) . . ?
C6 O6 C37 117.6(4) . . ?
C11 O11 C51 120.6(4) . . ?
C13 O13 C38 116.7(3) . . ?
C18 O18 C52 118.9(3) . . ?
C20 O20 C39 118.0(3) . . ?
C25 O25 C62 121.2(3) . . ?
C27 O27 C40 117.7(3) . . ?
C42 O43 C44 114.8(4) . . ?
C47 O46 C45 112.8(4) . . ?
C53 O54 C55 116.2(4) . . ?
O11A S10A C13A 109.2(6) . . ?
O11A S10A C12A 107.3(6) . . ?
C13A S10A C12A 98.6(7) . . ?
O11A S10B C12A 111.5(7) . . ?
O11A S10B C13A 111.3(8) . . ?
C12A S10B C13A 101.7(8) . . ?
S10B O11A S10A 47.5(5) . . ?
C23A S20A O21A 69.4(13) 3_675 . ?
C23A S20A S20A 73.5(11) 3_675 3_675 ?
O21A S20A S20A 99.7(7) . 3_675 ?
C23A S20A C23A 111.7(11) 3_675 . ?
O21A S20A C23A 112.9(8) . . ?
C23A S20A C22A 177.9(15) 3_675 . ?
O21A S20A C22A 111.2(8) . . ?
S20A S20A C22A 108.2(10) 3_675 . ?
C23A S20A C22A 70.1(12) . . ?

loop_
_geom_bond_atom_site_label_1
_geom_bond_atom_site_label_2
_geom_bond_distance
_geom_bond_site_symmetry_2
_geom_bond_publ_flag
C1 C2 1.394(5) . ?
C1 C6 1.404(6) . ?
C1 C28 1.520(5) . ?
C2 C3 1.401(5) . ?
C3 C4 1.393(6) . ?
C3 C7 1.520(5) . ?
C4 O4 1.386(5) . ?
C4 C5 1.388(6) . ?
C5 C6 1.389(6) . ?
C6 O6 1.354(5) . ?
C7 C8 1.521(6) . ?
C7 C29 1.530(6) . ?
C8 C9 1.388(6) . ?
C8 C13 1.400(5) . ?
C9 C10 1.394(6) . ?
C10 C11 1.393(6) . ?
C10 C14 1.526(5) . ?
C11 O11 1.380(5) . ?
C11 C12 1.388(6) . ?
C12 C13 1.384(6) . ?
C13 O13 1.376(5) . ?
C14 C15 1.512(5) . ?
C14 C31 1.538(6) . ?
C15 C16 1.398(5) . ?
C15 C20 1.406(6) . ?
C16 C17 1.390(6) . ?
C17 C18 1.388(6) . ?
C17 C21 1.526(5) . ?
C18 O18 1.372(5) . ?
C18 C19 1.405(6) . ?
C19 C20 1.387(6) . ?
C20 O20 1.372(5) . ?
C21 C22 1.519(5) . ?
C21 C33 1.537(6) . ?
C22 C23 1.385(6) . ?
C22 C27 1.400(5) . ?
C23 C24 1.390(6) . ?
C24 C25 1.398(6) . ?
C24 C28 1.526(6) . ?
C25 O25 1.376(5) . ?
C25 C26 1.398(6) . ?
C26 C27 1.381(6) . ?
C27 O27 1.383(5) . ?
C28 C35 1.538(6) . ?
C29 C30 1.529(6) . ?
C31 C32 1.527(6) . ?
C33 C34 1.524(6) . ?
C35 C36 1.531(6) . ?
C37 O6 1.413(6) . ?
C38 O13 1.426(5) . ?
C39 O20 1.416(5) . ?
C40 O27 1.441(5) . ?
C41 O4 1.409(6) . ?
C41 C42 1.513(7) . ?
C42 O43 1.413(6) . ?
C44 O43 1.418(6) . ?
C44 C45 1.522(8) . ?
C45 O46 1.407(7) . ?
C47 O46 1.402(6) . ?
C47 C48 1.514(9) . ?
C48 O49B 1.398(10) . ?
C48 O49A 1.455(7) . ?
O49A C50A 1.416(7) . ?
C50A C51 1.467(10) . ?
O49B C50B 1.431(10) . ?
C50B C51 1.485(14) . ?
C51 O11 1.397(6) . ?
C52 O18 1.430(5) . ?
C52 C53 1.511(6) . ?
C53 O54 1.418(6) . ?
C55 O54 1.427(7) . ?
C55 C56 1.459(9) . ?
C56 O57B 1.423(8) . ?
C56 O57A 1.464(7) . ?
C58 O57A 1.393(7) . ?
C58 O57B 1.471(8) . ?
C58 C59B 1.485(11) . ?
C58 C59A 1.499(10) . ?
C59A O60A 1.444(8) . ?
O60A C61A 1.386(12) . ?
C61A C62 1.491(9) . ?
C59B O60B 1.439(9) . ?
O60B C61B 1.390(13) . ?
C61B C62 1.491(10) . ?
C62 O25 1.426(5) . ?
S10A O11A 1.523(9) . ?
S10A C13A 1.694(11) . ?
S10A C12A 1.712(12) . ?
S10B O11A 1.501(10) . ?
S10B C12A 1.653(11) . ?
S10B C13A 1.675(12) . ?
S20A C23A 1.11(2) 3_675 ?
S20A O21A 1.495(16) . ?
S20A S20A 1.670(12) 3_675 ?
S20A C23A 1.723(17) . ?
S20A C22A 1.742(17) . ?
O21A C23A 1.52(2) 3_675 ?
O30A C22A 1.006(19) 3_675 ?

loop_
_geom_torsion_atom_site_label_1
_geom_torsion_atom_site_label_2
_geom_torsion_atom_site_label_3
_geom_torsion_atom_site_label_4
_geom_torsion
_geom_torsion_site_symmetry_1
_geom_torsion_site_symmetry_2
_geom_torsion_site_symmetry_3
_geom_torsion_site_symmetry_4
_geom_torsion_publ_flag
C6 C1 C2 C3 -0.9(6) . . . . ?
C28 C1 C2 C3 178.6(4) . . . . ?
C1 C2 C3 C4 2.5(6) . . . . ?
C1 C2 C3 C7 -178.3(4) . . . . ?
C2 C3 C4 O4 -179.4(3) . . . . ?
C7 C3 C4 O4 1.4(5) . . . . ?
C2 C3 C4 C5 -2.2(6) . . . . ?
C7 C3 C4 C5 178.5(4) . . . . ?
O4 C4 C5 C6 177.4(4) . . . . ?
C3 C4 C5 C6 0.4(7) . . . . ?
C4 C5 C6 O6 -177.4(4) . . . . ?
C4 C5 C6 C1 1.4(7) . . . . ?
C2 C1 C6 O6 177.8(4) . . . . ?
C28 C1 C6 O6 -1.8(5) . . . . ?
C2 C1 C6 C5 -1.1(6) . . . . ?
C28 C1 C6 C5 179.3(4) . . . . ?
C4 C3 C7 C8 69.4(5) . . . . ?
C2 C3 C7 C8 -109.8(4) . . . . ?
C4 C3 C7 C29 -162.5(4) . . . . ?
C2 C3 C7 C29 18.4(6) . . . . ?
C3 C7 C8 C9 33.8(5) . . . . ?
C29 C7 C8 C9 -95.9(5) . . . . ?
C3 C7 C8 C13 -144.3(4) . . . . ?
C29 C7 C8 C13 86.0(5) . . . . ?
C13 C8 C9 C10 2.4(6) . . . . ?
C7 C8 C9 C10 -175.7(4) . . . . ?
C8 C9 C10 C11 0.3(6) . . . . ?
C8 C9 C10 C14 -179.7(4) . . . . ?
C9 C10 C11 O11 177.0(4) . . . . ?
C14 C10 C11 O11 -3.0(6) . . . . ?
C9 C10 C11 C12 -2.1(6) . . . . ?
C14 C10 C11 C12 177.9(4) . . . . ?
O11 C11 C12 C13 -178.0(4) . . . . ?
C10 C11 C12 C13 1.1(7) . . . . ?
C11 C12 C13 O13 178.9(4) . . . . ?
C11 C12 C13 C8 1.8(7) . . . . ?
C9 C8 C13 O13 179.2(4) . . . . ?
C7 C8 C13 O13 -2.6(6) . . . . ?
C9 C8 C13 C12 -3.5(6) . . . . ?
C7 C8 C13 C12 174.7(4) . . . . ?
C11 C10 C14 C15 136.9(4) . . . . ?
C9 C10 C14 C15 -43.1(5) . . . . ?
C11 C10 C14 C31 -96.3(5) . . . . ?
C9 C10 C14 C31 83.7(5) . . . . ?
C10 C14 C15 C16 112.7(4) . . . . ?
C31 C14 C15 C16 -12.4(5) . . . . ?
C10 C14 C15 C20 -69.9(5) . . . . ?
C31 C14 C15 C20 165.0(4) . . . . ?
C20 C15 C16 C17 -1.3(6) . . . . ?
C14 C15 C16 C17 176.2(4) . . . . ?
C15 C16 C17 C18 1.2(6) . . . . ?
C15 C16 C17 C21 -177.2(4) . . . . ?
C16 C17 C18 O18 -178.5(3) . . . . ?
C21 C17 C18 O18 0.0(5) . . . . ?
C16 C17 C18 C19 0.1(6) . . . . ?
C21 C17 C18 C19 178.5(4) . . . . ?
O18 C18 C19 C20 177.3(4) . . . . ?
C17 C18 C19 C20 -1.2(6) . . . . ?
C18 C19 C20 O20 -178.3(4) . . . . ?
C18 C19 C20 C15 1.1(6) . . . . ?
C16 C15 C20 O20 179.6(3) . . . . ?
C14 C15 C20 O20 2.0(5) . . . . ?
C16 C15 C20 C19 0.0(6) . . . . ?
C14 C15 C20 C19 -177.5(4) . . . . ?
C18 C17 C21 C22 77.6(5) . . . . ?
C16 C17 C21 C22 -104.1(4) . . . . ?
C18 C17 C21 C33 -156.8(4) . . . . ?
C16 C17 C21 C33 21.6(5) . . . . ?
C17 C21 C22 C23 29.4(5) . . . . ?
C33 C21 C22 C23 -98.5(4) . . . . ?
C17 C21 C22 C27 -152.4(4) . . . . ?
C33 C21 C22 C27 79.7(4) . . . . ?
C27 C22 C23 C24 -0.8(6) . . . . ?
C21 C22 C23 C24 177.4(4) . . . . ?
C22 C23 C24 C25 0.7(6) . . . . ?
C22 C23 C24 C28 -179.4(4) . . . . ?
C23 C24 C25 O25 -179.5(4) . . . . ?
C28 C24 C25 O25 0.6(6) . . . . ?
C23 C24 C25 C26 0.2(6) . . . . ?
C28 C24 C25 C26 -179.7(4) . . . . ?
O25 C25 C26 C27 178.8(4) . . . . ?
C24 C25 C26 C27 -0.9(7) . . . . ?
C25 C26 C27 O27 -179.2(4) . . . . ?
C25 C26 C27 C22 0.7(7) . . . . ?
C23 C22 C27 C26 0.1(6) . . . . ?
C21 C22 C27 C26 -178.3(4) . . . . ?
C23 C22 C27 O27 -180.0(4) . . . . ?
C21 C22 C27 O27 1.7(6) . . . . ?
C2 C1 C28 C24 110.3(4) . . . . ?
C6 C1 C28 C24 -70.1(5) . . . . ?
C2 C1 C28 C35 -16.1(5) . . . . ?
C6 C1 C28 C35 163.4(4) . . . . ?
C23 C24 C28 C1 -26.9(5) . . . . ?
C25 C24 C28 C1 153.0(4) . . . . ?
C23 C24 C28 C35 101.6(4) . . . . ?
C25 C24 C28 C35 -78.5(5) . . . . ?
C3 C7 C29 C30 68.7(5) . . . . ?
C8 C7 C29 C30 -163.7(4) . . . . ?
C15 C14 C31 C32 -166.2(4) . . . . ?
C10 C14 C31 C32 68.1(5) . . . . ?
C22 C21 C33 C34 -167.9(3) . . . . ?
C17 C21 C33 C34 64.8(5) . . . . ?
C1 C28 C35 C36 -63.2(5) . . . . ?
C24 C28 C35 C36 169.6(3) . . . . ?
O4 C41 C42 O43 68.9(6) . . . . ?
O43 C44 C45 O46 -74.3(6) . . . . ?
O46 C47 C48 O49B 109.5(16) . . . . ?
O46 C47 C48 O49A 75.9(6) . . . . ?
O49B C48 O49A C50A 38.4(14) . . . . ?
C47 C48 O49A C50A -174.7(7) . . . . ?
C48 O49A C50A C51 -174.8(7) . . . . ?
O49A C48 O49B C50B -42(2) . . . . ?
C47 C48 O49B C50B -95(3) . . . . ?
C48 O49B C50B C51 165(2) . . . . ?
O49A C50A C51 O11 -89.1(8) . . . . ?
O49A C50A C51 C50B -48(4) . . . . ?
O49B C50B C51 O11 -174(3) . . . . ?
O49B C50B C51 C50A 42.8(18) . . . . ?
O18 C52 C53 O54 -78.6(5) . . . . ?
O54 C55 C56 O57B -43.7(10) . . . . ?
O54 C55 C56 O57A -93.6(7) . . . . ?
O57B C58 O57A C56 -45.7(7) . . . . ?
C59B C58 O57A C56 47.4(14) . . . . ?
C59A C58 O57A C56 82.2(9) . . . . ?
O57B C56 O57A C58 48.0(7) . . . . ?
C55 C56 O57A C58 174.5(6) . . . . ?
O57A C58 C59A O60A -72.4(14) . . . . ?
O57B C58 C59A O60A -14.6(19) . . . . ?
C59B C58 C59A O60A 40.5(14) . . . . ?
C58 C59A O60A C61A 177.9(9) . . . . ?
C59A O60A C61A C62 -90.6(14) . . . . ?
C55 C56 O57B C58 -118.7(9) . . . . ?
O57A C56 O57B C58 -44.0(7) . . . . ?
O57A C58 O57B C56 46.5(7) . . . . ?
C59B C58 O57B C56 -67.3(11) . . . . ?
C59A C58 O57B C56 -39.5(17) . . . . ?
O57A C58 C59B O60B 45.7(18) . . . . ?
O57B C58 C59B O60B 102.5(13) . . . . ?
C59A C58 C59B O60B -37.7(10) . . . . ?
C58 C59B O60B C61B 177.2(13) . . . . ?
C59B O60B C61B C62 154.0(16) . . . . ?
O60B C61B C62 O25 -64.5(16) . . . . ?
O60B C61B C62 C61A -136(3) . . . . ?
O60A C61A C62 O25 -62.8(12) . . . . ?
O60A C61A C62 C61B 55(2) . . . . ?
C5 C4 O4 C41 41.8(6) . . . . ?
C3 C4 O4 C41 -141.0(5) . . . . ?
C42 C41 O4 C4 167.7(4) . . . . ?
C5 C6 O6 C37 0.2(7) . . . . ?
C1 C6 O6 C37 -178.6(5) . . . . ?
C12 C11 O11 C51 -2.2(7) . . . . ?
C10 C11 O11 C51 178.7(5) . . . . ?
C50A C51 O11 C11 91.1(6) . . . . ?
C50B C51 O11 C11 75(2) . . . . ?
C12 C13 O13 C38 -8.7(7) . . . . ?
C8 C13 O13 C38 168.5(5) . . . . ?
C17 C18 O18 C52 177.3(4) . . . . ?
C19 C18 O18 C52 -1.2(6) . . . . ?
C53 C52 O18 C18 -179.1(4) . . . . ?
C19 C20 O20 C39 7.6(6) . . . . ?
C15 C20 O20 C39 -171.9(4) . . . . ?
C24 C25 O25 C62 171.2(4) . . . . ?
C26 C25 O25 C62 -8.5(7) . . . . ?
C61B C62 O25 C25 91.0(9) . . . . ?
C61A C62 O25 C25 114.0(7) . . . . ?
C26 C27 O27 C40 -5.4(6) . . . . ?
C22 C27 O27 C40 174.7(4) . . . . ?
C41 C42 O43 C44 155.7(5) . . . . ?
C45 C44 O43 C42 69.9(7) . . . . ?
C48 C47 O46 C45 -177.9(5) . . . . ?
C44 C45 O46 C47 -167.2(4) . . . . ?
C52 C53 O54 C55 70.0(6) . . . . ?
C56 C55 O54 C53 171.3(5) . . . . ?
C12A S10B O11A S10A 57.5(7) . . . . ?
C13A S10B O11A S10A -55.3(6) . . . . ?
C13A S10A O11A S10B 53.4(6) . . . . ?
C12A S10A O11A S10B -52.5(6) . . . . ?
O11A S10B C12A S10A -55.2(6) . . . . ?
C13A S10B C12A S10A 63.6(6) . . . . ?
O11A S10A C12A S10B 52.0(6) . . . . ?
C13A S10A C12A S10B -61.3(5) . . . . ?
O11A S10B C13A S10A 54.0(6) . . . . ?
C12A S10B C13A S10A -64.9(6) . . . . ?
O11A S10A C13A S10B -51.8(6) . . . . ?
C12A S10A C13A S10B 59.9(5) . . . . ?
S20A S20A O21A C23A 68.2(12) 3_675 . . 3_675 ?
C23A S20A O21A C23A 105.6(14) . . . 3_675 ?
C22A S20A O21A C23A -177.9(15) . . . 3_675 ?
